data_7155240
loop_
_publ_author_name
'Gallantree-Smith, Harrison C'
'Antonsen, Simen G.'
'G\"orbitz, Carl H'
'Hansen, Trond V.'
'Nols\/oe, Jens M J'
'Stenstr\/om, Yngve H'

_publ_section_title
;
 Total synthesis based on the originally claimed structure of mucosin.
;
_journal_issue 36
_journal_name_full 'Organic &amp; biomolecular chemistry'
_journal_page_first 8433
_journal_page_last 8437
_journal_paper_doi 10.1039/c6ob01511e
_journal_volume 14
_journal_year 2016
_chemical_absolute_configuration syn
_chemical_formula_moiety 'C21 H26 N2 O6'
_chemical_formula_sum 'C21 H26 N2 O6'
_chemical_formula_weight 402.44
_chemical_name_systematic (1S,6S,7S,8R)-8-Butyl-7-((3,5-dinitrobenzoyl)oxymethyl)bicyclo[4.3.0]non-3-ene
_space_group_crystal_system monoclinic
_space_group_IT_number 4
_space_group_name_Hall 'P 2yb'
_space_group_name_H-M_alt 'P 1 21 1'
_symmetry_space_group_name_Hall 'P 2yb'
_symmetry_space_group_name_H-M 'P 1 21 1'
_atom_sites_solution_hydrogens geom
_atom_sites_solution_primary direct
_atom_sites_solution_secondary difmap
_audit_creation_method SHELXL-2013
_audit_update_record
;
2016-06-10 deposited with the CCDC.
2016-08-09 downloaded from the CCDC.
;
_cell_angle_alpha 90
_cell_angle_beta 106.703(11)
_cell_angle_gamma 90
_cell_formula_units_Z 2
_cell_length_a 10.866(5)
_cell_length_b 5.196(2)
_cell_length_c 18.617(10)
_cell_measurement_reflns_used 2295
_cell_measurement_temperature 110(2)
_cell_measurement_theta_max 20.86
_cell_measurement_theta_min 2.28
_cell_volume 1006.8(8)
_computing_cell_refinement 'APEX2 (Bruker, 2014)'
_computing_data_collection 'APEX2 (Bruker, 2014)'
_computing_data_reduction 'APEX2 (Bruker, 2014)'
_computing_molecular_graphics 'Mercury (Macrae et al., 2008)'
_computing_publication_material 'SHELXL2014 (Sheldrick, 2015b)'
_computing_structure_refinement 'SHELXT (Sheldrick, 2015a)'
_computing_structure_solution 'APEX2 (Bruker, 2014)'
_diffrn_ambient_temperature 110(2)
_diffrn_detector_area_resol_mean 8.3
_diffrn_measured_fraction_theta_full 0.993
_diffrn_measured_fraction_theta_max 0.993
_diffrn_measurement_device_type 'Bruker D8 Venture with Photon 100 CMOS detector'
_diffrn_measurement_method 'Sets of exposures each taken over 0.5\% \w rotation'
_diffrn_radiation_monochromator graphite
_diffrn_radiation_source 'InCoatec ImuS Microfocus'
_diffrn_radiation_type MoK\a
_diffrn_radiation_wavelength 0.71073
_diffrn_reflns_av_R_equivalents 0.2140
_diffrn_reflns_av_unetI/netI 0.1400
_diffrn_reflns_Laue_measured_fraction_full 0.993
_diffrn_reflns_Laue_measured_fraction_max 0.993
_diffrn_reflns_limit_h_max 10
_diffrn_reflns_limit_h_min -10
_diffrn_reflns_limit_k_max 5
_diffrn_reflns_limit_k_min -5
_diffrn_reflns_limit_l_max 18
_diffrn_reflns_limit_l_min -18
_diffrn_reflns_number 5899
_diffrn_reflns_point_group_measured_fraction_full 0.990
_diffrn_reflns_point_group_measured_fraction_max 0.990
_diffrn_reflns_theta_full 20.864
_diffrn_reflns_theta_max 20.864
_diffrn_reflns_theta_min 2.284
_exptl_absorpt_coefficient_mu 0.098
_exptl_absorpt_correction_T_max 1.000
_exptl_absorpt_correction_T_min 0.692
_exptl_absorpt_correction_type multi-scan
_exptl_absorpt_process_details 'SADABS (Bruker, 2014)'
_exptl_crystal_colour colourless
_exptl_crystal_density_diffrn 1.327
_exptl_crystal_description plate
_exptl_crystal_F_000 428
_exptl_crystal_recrystallization_method 'slow evaporation'
_exptl_crystal_size_max 0.21
_exptl_crystal_size_mid 0.19
_exptl_crystal_size_min 0.01
_refine_diff_density_max 0.302
_refine_diff_density_min -0.279
_refine_diff_density_rms 0.069
_refine_ls_extinction_method none
_refine_ls_goodness_of_fit_ref 1.033
_refine_ls_hydrogen_treatment constr
_refine_ls_matrix_type full
_refine_ls_number_parameters 278
_refine_ls_number_reflns 2089
_refine_ls_number_restraints 77
_refine_ls_restrained_S_all 1.035
_refine_ls_R_factor_all 0.1009
_refine_ls_R_factor_gt 0.0854
_refine_ls_shift/su_max 0.000
_refine_ls_shift/su_mean 0.000
_refine_ls_structure_factor_coef Fsqd
_refine_ls_weighting_details
;
 w=1/[\s^2^(Fo^2^)+(0.0936P)^2^+2.6032P]
 where P=(Fo^2^+2Fc^2^)/3
;
_refine_ls_weighting_scheme calc
_refine_ls_wR_factor_gt 0.2150
_refine_ls_wR_factor_ref 0.2246
_reflns_Friedel_coverage 0.742
_reflns_Friedel_fraction_full 0.553
_reflns_Friedel_fraction_max 0.986
_reflns_number_gt 1718
_reflns_number_total 2089
_reflns_threshold_expression 'I > 2\s(I)'
_cod_data_source_file c6ob01511e2.cif
_cod_data_source_block I
_cod_depositor_comments 'Adding full bibliography for 7155240.cif.'
_cod_original_cell_volume 1006.8(9)
_cod_database_code 7155240
_shelx_space_group_comment
;
The symmetry employed for this shelxl refinement is uniquely defined
by the following loop, which should always be used as a source of
symmetry information in preference to the above space-group names.
They are only intended as comments.
;
_shelxl_version_number 2013-2

loop_
_space_group_symop_operation_xyz
'x, y, z'
'-x, y+1/2, -z'

loop_
_atom_site_label
_atom_site_type_symbol
_atom_site_fract_x
_atom_site_fract_y
_atom_site_fract_z
_atom_site_U_iso_or_equiv
_atom_site_adp_type
_atom_site_occupancy
_atom_site_site_symmetry_order
_atom_site_calc_flag
_atom_site_refinement_flags_posn
_atom_site_refinement_flags_adp
_atom_site_refinement_flags_occupancy
_atom_site_disorder_assembly
_atom_site_disorder_group
O1 O 0.4965(7) 0.0115(19) 0.3931(4) 0.034(2) Uani 1 1 d . . . . .
N1 N 0.7700(10) 0.288(2) 0.6525(7) 0.034(3) Uani 1 1 d . . . . .
C1 C 0.5467(10) 0.212(3) 0.3832(7) 0.023(3) Uani 1 1 d . U . . .
O2 O 0.5244(7) 0.3323(19) 0.3180(5) 0.032(2) Uani 1 1 d . . . . .
N2 N 0.8755(9) 0.896(2) 0.4771(7) 0.025(2) Uani 1 1 d . U . . .
C2 C 0.6411(11) 0.353(3) 0.4451(7) 0.028(3) Uani 1 1 d . U . . .
O3 O 0.7262(8) 0.077(2) 0.6594(5) 0.040(2) Uani 1 1 d . . . . .
C3 C 0.6602(11) 0.265(2) 0.5163(7) 0.028(3) Uani 1 1 d . U . . .
H31 H 0.6121 0.1220 0.5254 0.033 Uiso 1 1 calc R U . . .
C4 C 0.7491(10) 0.382(3) 0.5752(6) 0.025(3) Uani 1 1 d . U . . .
O4 O 0.8317(8) 0.420(2) 0.7046(5) 0.044(2) Uani 1 1 d . . . . .
C5 C 0.8206(10) 0.596(2) 0.5648(7) 0.024(3) Uani 1 1 d . U . . .
H51 H 0.8798 0.6815 0.6053 0.029 Uiso 1 1 calc R U . . .
O5 O 0.9445(7) 1.0018(19) 0.5311(5) 0.039(2) Uani 1 1 d . . . . .
C6 C 0.7990(10) 0.672(2) 0.4921(7) 0.021(3) Uani 1 1 d . U . . .
O6 O 0.8619(7) 0.9540(18) 0.4128(5) 0.036(2) Uani 1 1 d . . . . .
C7 C 0.7120(10) 0.562(2) 0.4316(6) 0.023(3) Uani 1 1 d . U . . .
H71 H 0.7003 0.6265 0.3823 0.028 Uiso 1 1 calc R U . . .
C8 C 0.4292(12) 0.208(3) 0.2553(7) 0.036(3) Uani 1 1 d . . . . .
H81 H 0.3491 0.1772 0.2692 0.044 Uiso 1 1 calc R U . A 1
H82 H 0.4626 0.0397 0.2445 0.044 Uiso 1 1 calc R U . A 1
C12 C 0.3164(15) 0.342(3) 0.0499(8) 0.055(4) Uani 1 1 d . . . . .
H121 H 0.3329 0.1800 0.0253 0.066 Uiso 1 1 calc R U . B 1
C13 C 0.2879(13) 0.270(3) 0.1245(7) 0.041(4) Uani 1 1 d . . . . .
H131 H 0.2890 0.0776 0.1285 0.049 Uiso 1 1 calc R U . C 1
C14 C 0.1617(12) 0.364(3) 0.1326(8) 0.046(4) Uani 1 1 d . . . . .
H141 H 0.0929 0.2417 0.1076 0.055 Uiso 1 1 calc R U . . .
H142 H 0.1663 0.3703 0.1865 0.055 Uiso 1 1 calc R U . . .
C15 C 0.1292(13) 0.625(3) 0.0990(9) 0.050(4) Uani 1 1 d . . . . .
H151 H 0.0928 0.7505 0.1241 0.059 Uiso 1 1 calc R U . . .
C16 C 0.1501(12) 0.682(3) 0.0365(10) 0.049(4) Uani 1 1 d . . . . .
H161 H 0.1334 0.8508 0.0167 0.059 Uiso 1 1 calc R U . . .
C17 C 0.2006(14) 0.483(3) -0.0052(8) 0.053(4) Uani 1 1 d . . . . .
H171 H 0.2286 0.5653 -0.0458 0.063 Uiso 1 1 calc R U . . .
H172 H 0.1321 0.3573 -0.0281 0.063 Uiso 1 1 calc R U . . .
C9 C 0.4010(11) 0.375(3) 0.1869(7) 0.032(3) Uani 0.74(3) 1 d D . P D 1
H91 H 0.3797 0.5522 0.2003 0.038 Uiso 0.74(3) 1 calc R U P D 1
C11 C 0.4409(12) 0.494(3) 0.0739(8) 0.048(4) Uani 0.74(3) 1 d D . P D 1
H111 H 0.4230 0.6802 0.0769 0.058 Uiso 0.74(3) 1 calc R U P D 1
H112 H 0.4911 0.4696 0.0377 0.058 Uiso 0.74(3) 1 calc R U P D 1
C10 C 0.5144(12) 0.391(4) 0.1509(8) 0.044(4) Uani 0.74(3) 1 d D . P D 1
H10 H 0.5419 0.2108 0.1440 0.053 Uiso 0.74(3) 1 calc R U P D 1
C18 C 0.6307(14) 0.537(6) 0.1938(9) 0.060(6) Uani 0.74(3) 1 d D . P D 1
H181 H 0.6668 0.4529 0.2431 0.072 Uiso 0.74(3) 1 calc R U P D 1
H182 H 0.6039 0.7130 0.2033 0.072 Uiso 0.74(3) 1 calc R U P D 1
C19 C 0.7354(15) 0.558(7) 0.1554(11) 0.084(7) Uani 0.74(3) 1 d D . P D 1
H191 H 0.7465 0.3889 0.1335 0.101 Uiso 0.74(3) 1 calc R U P D 1
H192 H 0.7092 0.6839 0.1139 0.101 Uiso 0.74(3) 1 calc R U P D 1
C20 C 0.8620(16) 0.641(4) 0.2089(12) 0.067(8) Uani 0.74(3) 1 d D . P D 1
H201 H 0.8470 0.8021 0.2333 0.081 Uiso 0.74(3) 1 calc R U P D 1
H202 H 0.9211 0.6827 0.1787 0.081 Uiso 0.74(3) 1 calc R U P D 1
C21 C 0.932(4) 0.453(7) 0.271(2) 0.096(13) Uani 0.74(3) 1 d D . P D 1
H211 H 1.0170 0.5212 0.2964 0.145 Uiso 0.74(3) 1 calc R U P D 1
H212 H 0.9403 0.2862 0.2482 0.145 Uiso 0.74(3) 1 calc R U P D 1
H213 H 0.8819 0.4328 0.3066 0.145 Uiso 0.74(3) 1 calc R U P D 1
C9B C 0.4010(11) 0.375(3) 0.1869(7) 0.032(3) Uani 0.26(3) 1 d D . P D 2
H91B H 0.3750 0.5474 0.2013 0.038 Uiso 0.26(3) 1 calc R U P D 2
C11B C 0.4409(12) 0.494(3) 0.0739(8) 0.048(4) Uani 0.26(3) 1 d D . P D 2
H11B H 0.4217 0.6809 0.0720 0.058 Uiso 0.26(3) 1 calc R U P D 2
H12B H 0.4929 0.4588 0.0392 0.058 Uiso 0.26(3) 1 calc R U P D 2
C10B C 0.5162(13) 0.418(5) 0.1535(9) 0.044(4) Uani 0.26(3) 1 d D . P D 2
H10B H 0.5570 0.2473 0.1510 0.053 Uiso 0.26(3) 1 calc R U P D 2
C18B C 0.619(2) 0.598(8) 0.1954(11) 0.060(6) Uani 0.26(3) 1 d D U P D 2
H18B H 0.6533 0.5355 0.2476 0.072 Uiso 0.26(3) 1 calc R U P D 2
H19B H 0.5803 0.7695 0.1975 0.072 Uiso 0.26(3) 1 calc R U P D 2
C19B C 0.730(3) 0.630(9) 0.162(3) 0.084(7) Uani 0.26(3) 1 d D U P D 2
H20B H 0.6960 0.6514 0.1073 0.101 Uiso 0.26(3) 1 calc R U P D 2
H21B H 0.7786 0.7876 0.1829 0.101 Uiso 0.26(3) 1 calc R U P D 2
C20B C 0.820(3) 0.402(9) 0.179(3) 0.050 Uiso 0.26(3) 1 d D U P D 2
H22B H 0.8733 0.4081 0.1438 0.060 Uiso 0.26(3) 1 calc R U P D 2
H23B H 0.7673 0.2438 0.1673 0.060 Uiso 0.26(3) 1 calc R U P D 2
C21B C 0.911(13) 0.37(3) 0.258(5) 0.096(13) Uani 0.26(3) 1 d D . P D 2
H24B H 0.9659 0.2227 0.2605 0.145 Uiso 0.26(3) 1 calc R U P D 2
H25B H 0.8605 0.3521 0.2939 0.145 Uiso 0.26(3) 1 calc R U P D 2
H26B H 0.9645 0.5281 0.2714 0.145 Uiso 0.26(3) 1 calc R U P D 2

loop_
_atom_site_aniso_label
_atom_site_aniso_U_11
_atom_site_aniso_U_22
_atom_site_aniso_U_33
_atom_site_aniso_U_23
_atom_site_aniso_U_13
_atom_site_aniso_U_12
O1 0.026(4) 0.016(5) 0.058(6) -0.002(4) 0.011(4) -0.013(4)
N1 0.017(6) 0.025(7) 0.061(9) 0.009(6) 0.014(6) 0.008(5)
C1 0.011(5) 0.026(5) 0.034(6) 0.002(5) 0.008(4) 0.001(5)
O2 0.020(4) 0.027(5) 0.047(6) -0.005(4) 0.005(4) -0.008(4)
N2 0.017(4) 0.019(5) 0.037(5) 0.001(5) 0.005(4) 0.006(4)
C2 0.021(5) 0.023(5) 0.037(6) 0.000(5) 0.005(5) 0.004(5)
O3 0.045(5) 0.031(6) 0.047(6) 0.012(4) 0.017(5) -0.004(5)
C3 0.024(5) 0.023(5) 0.038(6) 0.004(5) 0.013(5) 0.006(4)
C4 0.022(5) 0.025(5) 0.030(6) 0.007(5) 0.011(5) 0.009(5)
O4 0.039(5) 0.043(6) 0.043(6) -0.012(5) 0.000(5) 0.002(5)
C5 0.017(5) 0.017(5) 0.035(6) -0.004(5) 0.003(4) -0.001(4)
O5 0.023(5) 0.024(5) 0.073(7) -0.007(5) 0.019(5) 0.001(4)
C6 0.011(5) 0.019(5) 0.034(6) 0.000(4) 0.007(4) 0.007(4)
O6 0.021(4) 0.026(5) 0.062(7) 0.015(4) 0.013(4) 0.001(4)
C7 0.018(5) 0.019(5) 0.033(6) 0.003(5) 0.008(5) 0.003(4)
C8 0.029(7) 0.028(7) 0.051(9) -0.006(7) 0.009(7) 0.006(6)
C12 0.072(12) 0.044(9) 0.045(9) -0.014(7) 0.011(9) 0.003(9)
C13 0.057(10) 0.018(7) 0.044(8) -0.010(6) 0.009(7) -0.005(6)
C14 0.040(8) 0.052(9) 0.046(9) -0.007(8) 0.012(7) -0.001(7)
C15 0.045(9) 0.042(10) 0.059(11) -0.001(8) 0.011(9) 0.004(7)
C16 0.038(9) 0.022(8) 0.075(12) 0.006(8) -0.004(8) -0.005(7)
C17 0.067(10) 0.029(8) 0.057(9) 0.000(8) 0.010(8) -0.006(7)
C9 0.029(7) 0.021(7) 0.047(8) 0.005(7) 0.014(7) 0.001(6)
C11 0.035(8) 0.060(9) 0.057(10) 0.002(8) 0.023(7) -0.008(8)
C10 0.034(8) 0.048(9) 0.056(10) 0.006(8) 0.021(8) 0.001(7)
C18 0.029(8) 0.089(15) 0.071(10) -0.007(10) 0.028(8) -0.013(9)
C19 0.041(10) 0.132(19) 0.087(13) 0.019(13) 0.031(9) -0.005(12)
C20 0.026(12) 0.099(19) 0.078(17) 0.021(14) 0.016(11) 0.002(12)
C21 0.09(2) 0.10(3) 0.104(19) 0.045(19) 0.029(14) 0.00(2)
C9B 0.029(7) 0.021(7) 0.047(8) 0.005(7) 0.014(7) 0.001(6)
C11B 0.035(8) 0.060(9) 0.057(10) 0.002(8) 0.023(7) -0.008(8)
C10B 0.034(8) 0.048(9) 0.056(10) 0.006(8) 0.021(8) 0.001(7)
C18B 0.029(8) 0.089(15) 0.071(10) -0.007(10) 0.028(8) -0.013(9)
C19B 0.041(10) 0.132(19) 0.087(13) 0.019(13) 0.031(9) -0.005(12)
C21B 0.09(2) 0.10(3) 0.104(19) 0.045(19) 0.029(14) 0.00(2)

loop_
_atom_type_symbol
_atom_type_description
_atom_type_scat_dispersion_real
_atom_type_scat_dispersion_imag
_atom_type_scat_source
C C 0.0033 0.0016 'International Tables Vol C Tables 4.2.6.8 and 6.1.1.4'
H H 0.0000 0.0000 'International Tables Vol C Tables 4.2.6.8 and 6.1.1.4'
N N 0.0061 0.0033 'International Tables Vol C Tables 4.2.6.8 and 6.1.1.4'
O O 0.0106 0.0060 'International Tables Vol C Tables 4.2.6.8 and 6.1.1.4'

loop_
_geom_angle_atom_site_label_1
_geom_angle_atom_site_label_2
_geom_angle_atom_site_label_3
_geom_angle
O3 N1 O4 124.5(11)
O3 N1 C4 116.4(11)
O4 N1 C4 119.0(10)
O1 C1 O2 125.0(11)
O1 C1 C2 122.8(11)
O2 C1 C2 112.2(10)
C1 O2 C8 114.9(9)
O5 N2 O6 125.9(10)
O5 N2 C6 116.5(10)
O6 N2 C6 117.7(10)
C3 C2 C7 120.0(11)
C3 C2 C1 117.6(11)
C7 C2 C1 122.3(11)
C2 C3 C4 120.2(11)
C2 C3 H31 119.9
C4 C3 H31 119.9
C3 C4 C5 122.0(11)
C3 C4 N1 120.6(11)
C5 C4 N1 117.5(10)
C6 C5 C4 115.0(10)
C6 C5 H51 122.5
C4 C5 H51 122.5
C5 C6 C7 125.3(10)
C5 C6 N2 117.5(10)
C7 C6 N2 117.2(10)
C6 C7 C2 117.5(11)
C6 C7 H71 121.2
C2 C7 H71 121.2
O2 C8 C9 110.3(10)
O2 C8 H81 109.6
C9 C8 H81 109.6
O2 C8 H82 109.6
C9 C8 H82 109.6
H81 C8 H82 108.1
C11 C12 C13 104.7(10)
C11 C12 C17 115.6(12)
C13 C12 C17 111.8(12)
C11 C12 H121 108.2
C13 C12 H121 108.2
C17 C12 H121 108.2
C14 C13 C9 111.3(10)
C14 C13 C12 115.6(11)
C9 C13 C12 105.6(11)
C14 C13 H131 108.0
C9 C13 H131 108.0
C12 C13 H131 108.0
C15 C14 C13 111.5(12)
C15 C14 H141 109.3
C13 C14 H141 109.3
C15 C14 H142 109.3
C13 C14 H142 109.3
H141 C14 H142 108.0
C16 C15 C14 120.3(14)
C16 C15 H151 119.9
C14 C15 H151 119.9
C15 C16 C17 120.2(13)
C15 C16 H161 119.9
C17 C16 H161 119.9
C16 C17 C12 109.4(11)
C16 C17 H171 109.8
C12 C17 H171 109.8
C16 C17 H172 109.8
C12 C17 H172 109.8
H171 C17 H172 108.3
C8 C9 C13 111.3(10)
C8 C9 C10 113.6(10)
C13 C9 C10 104.6(10)
C8 C9 H91 109.0
C13 C9 H91 109.0
C10 C9 H91 109.0
C12 C11 C10 105.9(11)
C12 C11 H111 110.5
C10 C11 H111 110.5
C12 C11 H112 110.5
C10 C11 H112 110.5
H111 C11 H112 108.7
C18 C10 C11 117.2(12)
C18 C10 C9 116.5(11)
C11 C10 C9 99.0(10)
C18 C10 H10 107.8
C11 C10 H10 107.8
C9 C10 H10 107.8
C10 C18 C19 114.7(13)
C10 C18 H181 108.6
C19 C18 H181 108.6
C10 C18 H182 108.6
C19 C18 H182 108.6
H181 C18 H182 107.6
C20 C19 C18 112.0(14)
C20 C19 H191 109.2
C18 C19 H191 109.2
C20 C19 H192 109.2
C18 C19 H192 109.2
H191 C19 H192 107.9
C19 C20 C21 118(2)
C19 C20 H201 107.8
C21 C20 H201 107.8
C19 C20 H202 107.8
C21 C20 H202 107.8
H201 C20 H202 107.1
C20 C21 H211 109.5
C20 C21 H212 109.5
H211 C21 H212 109.5
C20 C21 H213 109.5
H211 C21 H213 109.5
H212 C21 H213 109.5
C18B C10B H10B 107.8
C10B C18B C19B 114.8(15)
C10B C18B H18B 108.6
C19B C18B H18B 108.6
C10B C18B H19B 108.6
C19B C18B H19B 108.6
H18B C18B H19B 107.5
C20B C19B C18B 112.1(16)
C20B C19B H20B 109.2
C18B C19B H20B 109.2
C20B C19B H21B 109.2
C18B C19B H21B 109.2
H20B C19B H21B 107.9
C19B C20B C21B 118(2)
C19B C20B H22B 107.8
C21B C20B H22B 107.8
C19B C20B H23B 107.8
C21B C20B H23B 107.8
H22B C20B H23B 107.1
C20B C21B H24B 109.5
C20B C21B H25B 109.5
H24B C21B H25B 109.5
C20B C21B H26B 109.5
H24B C21B H26B 109.5
H25B C21B H26B 109.5

loop_
_geom_bond_atom_site_label_1
_geom_bond_atom_site_label_2
_geom_bond_distance
O1 C1 1.213(14)
N1 O3 1.218(13)
N1 O4 1.219(12)
N1 C4 1.474(15)
C1 O2 1.326(14)
C1 C2 1.498(16)
O2 C8 1.467(14)
N2 O5 1.202(11)
N2 O6 1.202(11)
N2 C6 1.502(15)
C2 C3 1.361(16)
C2 C7 1.397(16)
C3 C4 1.377(16)
C3 H31 0.9500
C4 C5 1.403(15)
C5 C6 1.364(16)
C5 H51 0.9500
C6 C7 1.368(15)
C7 H71 0.9500
C8 C9 1.497(17)
C8 H81 0.9900
C8 H82 0.9900
C12 C11 1.52(2)
C12 C13 1.55(2)
C12 C17 1.558(19)
C12 H121 1.0000
C13 C14 1.504(19)
C13 C9 1.530(17)
C13 H131 1.0000
C14 C15 1.49(2)
C14 H141 0.9900
C14 H142 0.9900
C15 C16 1.28(2)
C15 H151 0.9500
C16 C17 1.49(2)
C16 H161 0.9500
C17 H171 0.9900
C17 H172 0.9900
C9 C10 1.565(17)
C9 H91 1.0000
C11 C10 1.524(18)
C11 H111 0.9900
C11 H112 0.9900
C10 C18 1.495(19)
C10 H10 1.0000
C18 C19 1.512(17)
C18 H181 0.9900
C18 H182 0.9900
C19 C20 1.51(2)
C19 H191 0.9900
C19 H192 0.9900
C20 C21 1.53(2)
C20 H201 0.9900
C20 H202 0.9900
C21 H211 0.9800
C21 H212 0.9800
C21 H213 0.9800
C10B C18B 1.50(2)
C10B H10B 1.0000
C18B C19B 1.512(18)
C18B H18B 0.9900
C18B H19B 0.9900
C19B C20B 1.51(2)
C19B H20B 0.9900
C19B H21B 0.9900
C20B C21B 1.53(2)
C20B H22B 0.9900
C20B H23B 0.9900
C21B H24B 0.9800
C21B H25B 0.9800
C21B H26B 0.9800

loop_
_geom_torsion_atom_site_label_1
_geom_torsion_atom_site_label_2
_geom_torsion_atom_site_label_3
_geom_torsion_atom_site_label_4
_geom_torsion
O1 C1 O2 C8 1.1(15)
C2 C1 O2 C8 -178.0(8)
O1 C1 C2 C3 -6.8(16)
O2 C1 C2 C3 172.3(10)
O1 C1 C2 C7 170.7(10)
O2 C1 C2 C7 -10.2(14)
C7 C2 C3 C4 0.2(16)
C1 C2 C3 C4 177.7(10)
C2 C3 C4 C5 1.2(16)
C2 C3 C4 N1 179.8(10)
O3 N1 C4 C3 14.6(14)
O4 N1 C4 C3 -167.3(10)
O3 N1 C4 C5 -166.7(9)
O4 N1 C4 C5 11.4(14)
C3 C4 C5 C6 -2.4(14)
N1 C4 C5 C6 179.0(9)
C4 C5 C6 C7 2.5(15)
C4 C5 C6 N2 -178.4(8)
O5 N2 C6 C5 -4.6(13)
O6 N2 C6 C5 175.9(9)
O5 N2 C6 C7 174.6(9)
O6 N2 C6 C7 -4.8(13)
C5 C6 C7 C2 -1.2(15)
N2 C6 C7 C2 179.6(8)
C3 C2 C7 C6 -0.2(15)
C1 C2 C7 C6 -177.7(10)
C1 O2 C8 C9 173.8(9)
C11 C12 C13 C14 121.2(13)
C17 C12 C13 C14 -4.7(16)
C11 C12 C13 C9 -2.3(14)
C17 C12 C13 C9 -128.2(11)
C9 C13 C14 C15 83.5(14)
C12 C13 C14 C15 -37.0(16)
C13 C14 C15 C16 40.9(18)
C14 C15 C16 C17 3(2)
C15 C16 C17 C12 -47.5(18)
C11 C12 C17 C16 -74.5(15)
C13 C12 C17 C16 45.1(15)
O2 C8 C9 C13 -171.4(9)
O2 C8 C9 C10 70.8(13)
C14 C13 C9 C8 86.1(13)
C12 C13 C9 C8 -147.7(10)
C14 C13 C9 C10 -150.8(11)
C12 C13 C9 C10 -24.6(13)
C13 C12 C11 C10 29.4(14)
C17 C12 C11 C10 152.9(12)
C12 C11 C10 C18 -169.6(13)
C12 C11 C10 C9 -43.5(14)
C8 C9 C10 C18 -70.5(16)
C13 C9 C10 C18 167.9(14)
C8 C9 C10 C11 163.0(11)
C13 C9 C10 C11 41.4(13)
C11 C10 C18 C19 -60(2)
C9 C10 C18 C19 -177.4(19)
C10 C18 C19 C20 -164(2)
C18 C19 C20 C21 68(4)
C9B C10B C18B C19B 178(2)
C10B C18B C19B C20B -76(4)
C18B C19B C20B C21B -75(10)
